data_4080617
loop_
_publ_author_name
'Adams, Richard D.'
'Chen, Mingwei'
'Elpitiya, Gaya'
'Yang, Xinzheng'
'Zhang, Qiang'

_publ_section_title
;
 Semibridging Phenyl Ligands in Iridium--Copper and Iridium--Silver
 Cluster Compounds: Synthesis, Structures, and Bonding
;
_journal_issue 8
_journal_name_full Organometallics
_journal_page_first 2416
_journal_paper_doi 10.1021/om400133w
_journal_volume 32
_journal_year 2013
_chemical_formula_sum 'C35 H20 Ag Ir4 O11 P'
_chemical_formula_weight 1524.15
_chemical_name_systematic
; 
 ? 
;
_space_group_IT_number 2
_symmetry_cell_setting triclinic
_symmetry_space_group_name_Hall '-P 1'
_symmetry_space_group_name_H-M 'P -1'
_atom_sites_solution_hydrogens geom
_atom_sites_solution_primary direct
_atom_sites_solution_secondary difmap
_audit_creation_method SHELXL-97
_cell_angle_alpha 92.2760(10)
_cell_angle_beta 92.2280(10)
_cell_angle_gamma 101.4040(10)
_cell_formula_units_Z 2
_cell_length_a 9.6558(4)
_cell_length_b 12.8180(6)
_cell_length_c 15.6027(7)
_cell_measurement_reflns_used 8067
_cell_measurement_temperature 294(2)
_cell_measurement_theta_max 28.04
_cell_measurement_theta_min 2.16
_cell_volume 1889.34(15)
_computing_structure_refinement 'SHELXL-97 (Sheldrick, 1997)'
_computing_structure_solution 'SHELXS-97 (Sheldrick, 1990)'
_diffrn_ambient_temperature 294(2)
_diffrn_measured_fraction_theta_full 0.999
_diffrn_measured_fraction_theta_max 0.999
_diffrn_radiation_monochromator graphite
_diffrn_radiation_source 'fine-focus sealed tube'
_diffrn_radiation_type MoK\a
_diffrn_radiation_wavelength 0.71073
_diffrn_reflns_av_R_equivalents 0.0342
_diffrn_reflns_av_sigmaI/netI 0.0326
_diffrn_reflns_limit_h_max 10
_diffrn_reflns_limit_h_min -10
_diffrn_reflns_limit_k_max 14
_diffrn_reflns_limit_k_min -14
_diffrn_reflns_limit_l_max 17
_diffrn_reflns_limit_l_min -17
_diffrn_reflns_number 21268
_diffrn_reflns_theta_full 23.82
_diffrn_reflns_theta_max 23.82
_diffrn_reflns_theta_min 1.31
_diffrn_standards_decay_% <1
_exptl_absorpt_coefficient_mu 14.645
_exptl_absorpt_correction_T_max 1.000
_exptl_absorpt_correction_T_min 0.643451
_exptl_absorpt_correction_type multi-scan
_exptl_crystal_colour red
_exptl_crystal_density_diffrn 2.679
_exptl_crystal_density_method 'not measured'
_exptl_crystal_description plate
_exptl_crystal_F_000 1376
_exptl_crystal_size_max 0.16
_exptl_crystal_size_mid 0.04
_exptl_crystal_size_min 0.008
_refine_diff_density_max 0.899
_refine_diff_density_min -0.710
_refine_diff_density_rms 0.142
_refine_ls_extinction_method none
_refine_ls_goodness_of_fit_ref 1.072
_refine_ls_hydrogen_treatment constr
_refine_ls_matrix_type full
_refine_ls_number_parameters 469
_refine_ls_number_reflns 5803
_refine_ls_number_restraints 0
_refine_ls_restrained_S_all 1.072
_refine_ls_R_factor_all 0.0419
_refine_ls_R_factor_gt 0.0366
_refine_ls_shift/su_max 0.001
_refine_ls_shift/su_mean 0.000
_refine_ls_structure_factor_coef Fsqd
_refine_ls_weighting_details 'calc w=1/[\s^2^(Fo^2^)+(0.0600P)^2^+4.4511P] where P=(Fo^2^+2Fc^2^)/3'
_refine_ls_weighting_scheme calc
_refine_ls_wR_factor_gt 0.0973
_refine_ls_wR_factor_ref 0.1009
_reflns_number_gt 5264
_reflns_number_total 5803
_reflns_threshold_expression >2sigma(I)
_cod_data_source_file om400133w_si_002.cif
_cod_data_source_block compound6
_cod_depositor_comments
;
The following automatic conversions were performed:

'_symmetry_cell_setting' value 'Triclinic' changed to 'triclinic'
according to /home/saulius/struct/CIF-dictionaries/cif_core.dic
dictionary named 'cif_core.dic' version 2.4.2 from 2011-04-26.

Automatic conversion script
Id: cif_fix_values 1891 2012-01-12 08:04:46Z andrius 
;
_cod_original_sg_symbol_H-M P-1
_cod_database_code 4080617

loop_
_symmetry_equiv_pos_as_xyz
'x, y, z'
'-x, -y, -z'

loop_
_atom_site_label
_atom_site_type_symbol
_atom_site_fract_x
_atom_site_fract_y
_atom_site_fract_z
_atom_site_U_iso_or_equiv
_atom_site_adp_type
_atom_site_occupancy
_atom_site_symmetry_multiplicity
_atom_site_calc_flag
_atom_site_refinement_flags
Ir1 Ir 0.60454(5) 0.71579(3) 0.26444(3) 0.04143(14) Uani 1 1 d .
Ir2 Ir 0.50039(4) 0.51236(3) 0.20205(3) 0.03530(13) Uani 1 1 d .
Ir3 Ir 0.79241(5) 0.59346(3) 0.21039(3) 0.03646(13) Uani 1 1 d .
Ir4 Ir 0.64681(5) 0.55019(3) 0.36032(3) 0.03874(14) Uani 1 1 d .
Ag1 Ag 0.69164(9) 0.37079(6) 0.24889(5) 0.0401(2) Uani 1 1 d .
P1 P 0.6469(3) 0.1795(2) 0.25906(18) 0.0353(6) Uani 1 1 d .
C1 C 0.4308(14) 0.4954(9) 0.3279(7) 0.044(3) Uani 1 1 d .
C2 C 0.6584(11) 0.5640(8) 0.1030(7) 0.037(2) Uani 1 1 d .
C3 C 0.8744(14) 0.6146(10) 0.3329(7) 0.050(3) Uani 1 1 d .
C4 C 0.9030(11) 0.4692(9) 0.1772(7) 0.039(3) Uani 1 1 d .
C5 C 0.8817(16) 0.4164(12) 0.0968(9) 0.071(4) Uani 1 1 d .
H5 H 0.8159 0.4340 0.0576 0.085 Uiso 1 1 calc R
C6 C 0.9552(17) 0.3384(13) 0.0734(10) 0.074(4) Uani 1 1 d .
H6 H 0.9412 0.3071 0.0181 0.089 Uiso 1 1 calc R
C7 C 1.0469(16) 0.3068(12) 0.1293(11) 0.071(4) Uani 1 1 d .
H7 H 1.0916 0.2512 0.1143 0.086 Uiso 1 1 calc R
C8 C 1.0725(14) 0.3583(11) 0.2082(11) 0.069(4) Uani 1 1 d .
H8 H 1.1388 0.3402 0.2468 0.083 Uiso 1 1 calc R
C9 C 0.9992(13) 0.4384(10) 0.2312(9) 0.057(3) Uani 1 1 d .
H9 H 1.0171 0.4717 0.2857 0.068 Uiso 1 1 calc R
C11 C 0.4390(17) 0.7427(11) 0.3210(10) 0.066(4) Uani 1 1 d .
C12 C 0.5792(14) 0.7758(9) 0.1567(8) 0.050(3) Uani 1 1 d .
C13 C 0.7630(18) 0.8189(10) 0.3145(9) 0.061(4) Uani 1 1 d .
C21 C 0.4380(12) 0.3714(9) 0.1511(7) 0.042(3) Uani 1 1 d .
C22 C 0.3507(13) 0.5637(9) 0.1498(8) 0.048(3) Uani 1 1 d .
C31 C 0.9339(14) 0.6917(10) 0.1653(8) 0.052(3) Uani 1 1 d .
C41 C 0.6790(14) 0.4353(11) 0.4262(7) 0.052(3) Uani 1 1 d .
C42 C 0.6507(15) 0.6457(10) 0.4537(8) 0.056(3) Uani 1 1 d .
C43 C 0.7278(12) 0.1376(9) 0.3557(7) 0.041(3) Uani 1 1 d .
C44 C 0.6572(14) 0.0561(11) 0.4042(8) 0.056(3) Uani 1 1 d .
H44 H 0.5674 0.0193 0.3858 0.068 Uiso 1 1 calc R
C45 C 0.7190(18) 0.0300(14) 0.4787(10) 0.081(5) Uani 1 1 d .
H45 H 0.6704 -0.0237 0.5109 0.098 Uiso 1 1 calc R
C46 C 0.8492(18) 0.0813(14) 0.5054(9) 0.075(4) Uani 1 1 d .
H46 H 0.8903 0.0619 0.5557 0.090 Uiso 1 1 calc R
C47 C 0.9225(16) 0.1614(13) 0.4601(9) 0.070(4) Uani 1 1 d .
H47 H 1.0130 0.1963 0.4790 0.084 Uiso 1 1 calc R
C48 C 0.8594(13) 0.1897(10) 0.3852(7) 0.050(3) Uani 1 1 d .
H48 H 0.9077 0.2452 0.3546 0.060 Uiso 1 1 calc R
C49 C 0.4600(11) 0.1167(8) 0.2602(6) 0.034(2) Uani 1 1 d .
C50 C 0.4093(14) 0.0170(11) 0.2223(9) 0.059(3) Uani 1 1 d .
H50 H 0.4688 -0.0184 0.1921 0.070 Uiso 1 1 calc R
C51 C 0.2678(16) -0.0304(13) 0.2297(11) 0.077(5) Uani 1 1 d .
H51 H 0.2328 -0.0986 0.2059 0.092 Uiso 1 1 calc R
C52 C 0.1807(18) 0.0235(17) 0.2721(11) 0.089(6) Uani 1 1 d .
H52 H 0.0857 -0.0076 0.2759 0.106 Uiso 1 1 calc R
C53 C 0.2317(16) 0.1228(14) 0.3091(11) 0.077(5) Uani 1 1 d .
H53 H 0.1717 0.1585 0.3385 0.092 Uiso 1 1 calc R
C54 C 0.3719(13) 0.1700(10) 0.3029(8) 0.051(3) Uani 1 1 d .
H54 H 0.4065 0.2379 0.3277 0.061 Uiso 1 1 calc R
C55 C 0.7104(12) 0.1121(9) 0.1688(7) 0.042(3) Uani 1 1 d .
C56 C 0.8104(13) 0.0498(10) 0.1781(8) 0.051(3) Uani 1 1 d .
H56 H 0.8447 0.0389 0.2328 0.062 Uiso 1 1 calc R
C57 C 0.8608(15) 0.0033(12) 0.1072(10) 0.070(4) Uani 1 1 d .
H57 H 0.9326 -0.0349 0.1142 0.085 Uiso 1 1 calc R
C58 C 0.8049(17) 0.0135(12) 0.0274(10) 0.072(4) Uani 1 1 d .
H58 H 0.8334 -0.0213 -0.0202 0.086 Uiso 1 1 calc R
C59 C 0.7075(19) 0.0750(14) 0.0184(9) 0.083(5) Uani 1 1 d .
H59 H 0.6725 0.0847 -0.0364 0.099 Uiso 1 1 calc R
C60 C 0.6587(16) 0.1234(12) 0.0870(8) 0.065(4) Uani 1 1 d .
H60 H 0.5902 0.1642 0.0785 0.078 Uiso 1 1 calc R
O1 O 0.3240(10) 0.4697(9) 0.3618(6) 0.072(3) Uani 1 1 d .
O2 O 0.6490(9) 0.5716(8) 0.0308(5) 0.061(2) Uani 1 1 d .
O3 O 0.9750(11) 0.6437(9) 0.3787(6) 0.079(3) Uani 1 1 d .
O11 O 0.3440(14) 0.7591(11) 0.3539(8) 0.111(5) Uani 1 1 d .
O12 O 0.5601(12) 0.8077(8) 0.0915(6) 0.081(3) Uani 1 1 d .
O13 O 0.8579(12) 0.8756(8) 0.3431(7) 0.081(3) Uani 1 1 d .
O21 O 0.3943(10) 0.2918(6) 0.1174(5) 0.057(2) Uani 1 1 d .
O22 O 0.2641(10) 0.5973(8) 0.1168(7) 0.074(3) Uani 1 1 d .
O31 O 1.0193(11) 0.7550(8) 0.1407(7) 0.085(3) Uani 1 1 d .
O41 O 0.6956(14) 0.3725(9) 0.4720(6) 0.091(4) Uani 1 1 d .
O42 O 0.6522(13) 0.7056(8) 0.5087(6) 0.088(4) Uani 1 1 d .

loop_
_atom_site_aniso_label
_atom_site_aniso_U_11
_atom_site_aniso_U_22
_atom_site_aniso_U_33
_atom_site_aniso_U_23
_atom_site_aniso_U_13
_atom_site_aniso_U_12
Ir1 0.0498(3) 0.0331(2) 0.0420(3) 0.00126(19) 0.0020(2) 0.0100(2)
Ir2 0.0372(3) 0.0358(2) 0.0325(2) 0.00248(17) -0.00260(18) 0.00690(19)
Ir3 0.0375(3) 0.0359(2) 0.0346(2) 0.00084(18) 0.00116(19) 0.00410(19)
Ir4 0.0482(3) 0.0394(3) 0.0287(2) -0.00009(18) -0.00095(19) 0.0097(2)
Ag1 0.0435(5) 0.0333(4) 0.0433(5) 0.0035(4) -0.0011(4) 0.0071(4)
P1 0.0342(16) 0.0338(15) 0.0388(16) 0.0020(12) 0.0003(12) 0.0095(12)
C1 0.064(8) 0.043(7) 0.031(6) 0.008(5) 0.006(6) 0.023(6)
C2 0.036(6) 0.040(6) 0.035(7) 0.014(5) -0.001(5) 0.005(5)
C3 0.060(8) 0.053(7) 0.037(7) -0.012(6) -0.012(6) 0.014(6)
C4 0.030(6) 0.042(6) 0.044(7) 0.006(5) 0.002(5) 0.005(5)
C5 0.073(10) 0.087(11) 0.059(9) -0.018(8) -0.009(7) 0.039(9)
C6 0.072(10) 0.082(11) 0.073(10) -0.008(8) 0.015(8) 0.027(9)
C7 0.060(10) 0.064(10) 0.092(12) -0.011(9) 0.019(9) 0.018(8)
C8 0.047(8) 0.057(9) 0.105(13) 0.027(9) 0.009(8) 0.009(7)
C9 0.050(8) 0.061(8) 0.062(9) -0.001(7) 0.005(7) 0.017(7)
C11 0.086(11) 0.053(8) 0.070(10) 0.008(7) 0.023(8) 0.032(8)
C12 0.060(8) 0.036(6) 0.053(8) 0.003(6) -0.003(6) 0.008(6)
C13 0.095(12) 0.030(7) 0.061(9) 0.001(6) 0.012(8) 0.018(7)
C21 0.049(7) 0.042(7) 0.036(6) 0.003(5) -0.012(5) 0.015(6)
C22 0.043(7) 0.050(7) 0.053(7) -0.009(6) -0.010(6) 0.021(6)
C31 0.053(8) 0.042(7) 0.056(8) 0.005(6) 0.013(6) -0.003(6)
C41 0.062(8) 0.064(8) 0.033(6) 0.007(6) -0.004(6) 0.022(7)
C42 0.090(10) 0.044(7) 0.035(7) -0.002(6) 0.016(6) 0.019(7)
C43 0.045(7) 0.042(6) 0.035(6) -0.004(5) -0.003(5) 0.012(5)
C44 0.050(8) 0.066(9) 0.054(8) 0.014(7) -0.015(6) 0.016(7)
C45 0.078(11) 0.109(13) 0.060(9) 0.035(9) 0.002(8) 0.020(10)
C46 0.082(12) 0.106(13) 0.045(8) 0.013(8) -0.012(8) 0.041(10)
C47 0.056(9) 0.089(11) 0.059(9) -0.007(8) -0.018(7) 0.005(8)
C48 0.046(7) 0.062(8) 0.039(7) 0.002(6) -0.004(6) 0.007(6)
C49 0.035(6) 0.036(6) 0.031(6) 0.001(5) 0.002(5) 0.005(5)
C50 0.046(8) 0.058(8) 0.066(9) -0.011(7) 0.006(6) -0.003(6)
C51 0.057(10) 0.073(10) 0.088(12) 0.006(9) -0.015(9) -0.016(8)
C52 0.049(10) 0.124(16) 0.084(12) 0.036(11) -0.003(9) -0.009(10)
C53 0.056(10) 0.094(12) 0.090(12) 0.032(10) 0.022(9) 0.031(9)
C54 0.043(7) 0.051(7) 0.059(8) 0.016(6) 0.010(6) 0.007(6)
C55 0.041(7) 0.054(7) 0.036(6) 0.002(5) 0.004(5) 0.018(6)
C56 0.045(7) 0.061(8) 0.052(8) 0.010(6) 0.008(6) 0.018(6)
C57 0.064(10) 0.087(11) 0.073(10) 0.008(8) 0.028(8) 0.041(8)
C58 0.079(11) 0.072(10) 0.069(10) -0.006(8) 0.011(8) 0.028(9)
C59 0.100(13) 0.117(14) 0.040(8) -0.006(8) 0.014(8) 0.043(11)
C60 0.079(10) 0.085(10) 0.043(8) -0.002(7) 0.001(7) 0.048(8)
O1 0.056(6) 0.102(8) 0.056(6) 0.010(5) 0.021(5) 0.008(5)
O2 0.063(6) 0.086(7) 0.034(5) 0.020(4) 0.003(4) 0.013(5)
O3 0.067(7) 0.105(8) 0.053(6) -0.017(5) -0.018(5) -0.002(6)
O11 0.110(10) 0.136(11) 0.114(10) 0.034(8) 0.063(8) 0.075(9)
O12 0.121(9) 0.057(6) 0.065(7) 0.027(5) -0.016(6) 0.019(6)
O13 0.090(8) 0.053(6) 0.088(8) -0.011(5) -0.028(6) -0.007(6)
O21 0.074(6) 0.037(5) 0.056(5) -0.016(4) -0.018(5) 0.009(4)
O22 0.064(6) 0.080(7) 0.086(7) 0.009(6) -0.017(5) 0.038(6)
O31 0.081(7) 0.061(6) 0.099(8) 0.007(6) 0.030(6) -0.023(6)
O41 0.148(11) 0.083(8) 0.055(6) 0.026(6) 0.007(7) 0.051(7)
O42 0.142(11) 0.063(6) 0.052(6) -0.028(5) 0.015(6) 0.010(6)

loop_
_atom_type_symbol
_atom_type_description
_atom_type_scat_dispersion_real
_atom_type_scat_dispersion_imag
_atom_type_scat_source
C C 0.0033 0.0016 'International Tables Vol C Tables 4.2.6.8 and 6.1.1.4'
H H 0.0000 0.0000 'International Tables Vol C Tables 4.2.6.8 and 6.1.1.4'
O O 0.0106 0.0060 'International Tables Vol C Tables 4.2.6.8 and 6.1.1.4'
P P 0.1023 0.0942 'International Tables Vol C Tables 4.2.6.8 and 6.1.1.4'
Ag Ag -0.8971 1.1015 'International Tables Vol C Tables 4.2.6.8 and 6.1.1.4'
Ir Ir -1.4442 7.9887 'International Tables Vol C Tables 4.2.6.8 and 6.1.1.4'

loop_
_geom_angle_atom_site_label_1
_geom_angle_atom_site_label_2
_geom_angle_atom_site_label_3
_geom_angle
C12 Ir1 C13 100.5(5)
C12 Ir1 C11 100.4(6)
C13 Ir1 C11 106.3(6)
C12 Ir1 Ir2 93.5(4)
C13 Ir1 Ir2 148.2(4)
C11 Ir1 Ir2 99.0(4)
C12 Ir1 Ir4 151.3(4)
C13 Ir1 Ir4 96.4(4)
C11 Ir1 Ir4 96.8(4)
Ir2 Ir1 Ir4 61.080(15)
C12 Ir1 Ir3 96.0(4)
C13 Ir1 Ir3 88.6(4)
C11 Ir1 Ir3 155.2(4)
Ir2 Ir1 Ir3 61.434(16)
Ir4 Ir1 Ir3 61.216(16)
C22 Ir2 C21 93.4(5)
C22 Ir2 C1 100.4(5)
C21 Ir2 C1 102.4(5)
C22 Ir2 C2 96.8(5)
C21 Ir2 C2 94.6(5)
C1 Ir2 C2 154.9(5)
C22 Ir2 Ir1 87.4(4)
C21 Ir2 Ir1 175.4(4)
C1 Ir2 Ir1 81.9(3)
C2 Ir2 Ir1 80.8(3)
C22 Ir2 Ir4 134.5(4)
C21 Ir2 Ir4 122.2(3)
C1 Ir2 Ir4 48.7(4)
C2 Ir2 Ir4 106.5(3)
Ir1 Ir2 Ir4 59.507(15)
C22 Ir2 Ir3 130.9(4)
C21 Ir2 Ir3 116.7(4)
C1 Ir2 Ir3 108.8(4)
C2 Ir2 Ir3 46.4(3)
Ir1 Ir2 Ir3 59.782(16)
Ir4 Ir2 Ir3 60.145(15)
C22 Ir2 Ag1 161.3(4)
C21 Ir2 Ag1 68.0(3)
C1 Ir2 Ag1 85.8(3)
C2 Ir2 Ag1 83.6(3)
Ir1 Ir2 Ag1 110.98(2)
Ir4 Ir2 Ag1 61.99(2)
Ir3 Ir2 Ag1 61.30(2)
C31 Ir3 C3 95.5(5)
C31 Ir3 C2 97.8(5)
C3 Ir3 C2 164.4(5)
C31 Ir3 C4 89.7(5)
C3 Ir3 C4 94.2(5)
C2 Ir3 C4 94.0(4)
C31 Ir3 Ir1 103.2(4)
C3 Ir3 Ir1 85.6(4)
C2 Ir3 Ir1 83.4(3)
C4 Ir3 Ir1 167.1(3)
C31 Ir3 Ir4 141.9(4)
C3 Ir3 Ir4 52.9(4)
C2 Ir3 Ir4 111.6(3)
C4 Ir3 Ir4 111.0(3)
Ir1 Ir3 Ir4 58.938(16)
C31 Ir3 Ir2 143.9(4)
C3 Ir3 Ir2 112.3(4)
C2 Ir3 Ir2 52.2(3)
C4 Ir3 Ir2 109.8(3)
Ir1 Ir3 Ir2 58.784(16)
Ir4 Ir3 Ir2 59.435(15)
C31 Ir3 Ag1 146.5(4)
C3 Ir3 Ag1 86.4(4)
C2 Ir3 Ag1 87.0(3)
C4 Ir3 Ag1 56.9(3)
Ir1 Ir3 Ag1 110.29(2)
Ir4 Ir3 Ag1 61.82(2)
Ir2 Ir3 Ag1 61.45(2)
C42 Ir4 C41 95.6(5)
C42 Ir4 C1 104.5(5)
C41 Ir4 C1 98.8(5)
C42 Ir4 C3 93.0(5)
C41 Ir4 C3 97.0(5)
C1 Ir4 C3 155.0(4)
C42 Ir4 Ir1 84.8(4)
C41 Ir4 Ir1 179.1(4)
C1 Ir4 Ir1 81.9(3)
C3 Ir4 Ir1 82.1(3)
C42 Ir4 Ir2 135.3(4)
C41 Ir4 Ir2 120.7(4)
C1 Ir4 Ir2 48.8(3)
C3 Ir4 Ir2 106.3(3)
Ir1 Ir4 Ir2 59.413(16)
C42 Ir4 Ir3 125.5(4)
C41 Ir4 Ir3 119.3(4)
C1 Ir4 Ir3 109.2(3)
C3 Ir4 Ir3 45.8(3)
Ir1 Ir4 Ir3 59.846(16)
Ir2 Ir4 Ir3 60.420(15)
C42 Ir4 Ag1 162.9(4)
C41 Ir4 Ag1 69.0(4)
C1 Ir4 Ag1 85.6(3)
C3 Ir4 Ag1 82.2(3)
Ir1 Ir4 Ag1 110.55(2)
Ir2 Ir4 Ag1 61.55(2)
Ir3 Ir4 Ag1 61.23(2)
P1 Ag1 C4 121.9(3)
P1 Ag1 Ir3 167.37(8)
C4 Ag1 Ir3 45.7(3)
P1 Ag1 Ir2 130.49(7)
C4 Ag1 Ir2 96.6(2)
Ir3 Ag1 Ir2 57.251(19)
P1 Ag1 Ir4 134.79(8)
C4 Ag1 Ir4 96.9(3)
Ir3 Ag1 Ir4 56.953(19)
Ir2 Ag1 Ir4 56.460(19)
C55 P1 C43 106.8(5)
C55 P1 C49 103.8(5)
C43 P1 C49 105.1(5)
C55 P1 Ag1 112.8(4)
C43 P1 Ag1 113.1(4)
C49 P1 Ag1 114.5(3)
O1 C1 Ir4 139.3(10)
O1 C1 Ir2 138.2(10)
Ir4 C1 Ir2 82.5(5)
O2 C2 Ir3 145.2(9)
O2 C2 Ir2 133.3(9)
Ir3 C2 Ir2 81.3(4)
O3 C3 Ir3 147.0(11)
O3 C3 Ir4 131.6(10)
Ir3 C3 Ir4 81.3(4)
C9 C4 C5 115.7(11)
C9 C4 Ir3 123.1(9)
C5 C4 Ir3 121.1(9)
C9 C4 Ag1 95.0(8)
C5 C4 Ag1 99.5(9)
Ir3 C4 Ag1 77.4(3)
C6 C5 C4 121.9(14)
C7 C6 C5 121.2(15)
C6 C7 C8 118.5(14)
C7 C8 C9 120.0(14)
C4 C9 C8 122.6(14)
O11 C11 Ir1 179.4(16)
O12 C12 Ir1 177.1(12)
O13 C13 Ir1 177.3(13)
O21 C21 Ir2 174.7(10)
O22 C22 Ir2 177.5(12)
O31 C31 Ir3 176.7(12)
O41 C41 Ir4 173.4(12)
O42 C42 Ir4 178.0(12)
C48 C43 C44 117.8(11)
C48 C43 P1 119.9(9)
C44 C43 P1 122.2(9)
C45 C44 C43 120.6(13)
C46 C45 C44 120.4(15)
C45 C46 C47 121.2(13)
C46 C47 C48 118.7(13)
C43 C48 C47 121.3(12)
C54 C49 C50 120.5(11)
C54 C49 P1 118.0(9)
C50 C49 P1 121.4(9)
C49 C50 C51 119.2(14)
C52 C51 C50 119.9(15)
C51 C52 C53 120.6(15)
C52 C53 C54 120.1(15)
C49 C54 C53 119.7(13)
C56 C55 C60 117.7(11)
C56 C55 P1 122.7(9)
C60 C55 P1 119.6(9)
C55 C56 C57 121.1(12)
C58 C57 C56 119.8(13)
C59 C58 C57 118.9(14)
C58 C59 C60 122.2(15)
C59 C60 C55 120.2(13)

loop_
_geom_bond_atom_site_label_1
_geom_bond_atom_site_label_2
_geom_bond_distance
Ir1 C12 1.903(13)
Ir1 C13 1.930(16)
Ir1 C11 1.938(15)
Ir1 Ir2 2.7282(6)
Ir1 Ir4 2.7309(6)
Ir1 Ir3 2.7566(6)
Ir2 C22 1.875(12)
Ir2 C21 1.918(12)
Ir2 C1 2.106(11)
Ir2 C2 2.241(10)
Ir2 Ir4 2.7740(6)
Ir2 Ir3 2.8017(6)
Ir2 Ag1 2.9263(9)
Ir3 C31 1.848(12)
Ir3 C3 2.028(12)
Ir3 C2 2.053(11)
Ir3 C4 2.144(11)
Ir3 Ir4 2.7941(6)
Ir3 Ag1 2.9219(9)
Ir4 C42 1.860(12)
Ir4 C41 1.897(12)
Ir4 C1 2.100(13)
Ir4 C3 2.253(14)
Ir4 Ag1 2.9382(9)
Ag1 P1 2.417(3)
Ag1 C4 2.506(10)
P1 C55 1.813(11)
P1 C43 1.820(11)
P1 C49 1.826(11)
C1 O1 1.172(14)
C2 O2 1.135(12)
C3 O3 1.172(14)
C4 C9 1.356(16)
C4 C5 1.390(17)
C5 C6 1.382(19)
C6 C7 1.35(2)
C7 C8 1.36(2)
C8 C9 1.400(18)
C11 O11 1.120(16)
C12 O12 1.133(14)
C13 O13 1.116(16)
C21 O21 1.124(13)
C22 O22 1.129(13)
C31 O31 1.126(14)
C41 O41 1.128(14)
C42 O42 1.126(14)
C43 C48 1.367(16)
C43 C44 1.396(17)
C44 C45 1.369(18)
C45 C46 1.34(2)
C46 C47 1.37(2)
C47 C48 1.391(18)
C49 C54 1.369(16)
C49 C50 1.376(16)
C50 C51 1.392(19)
C51 C52 1.36(2)
C52 C53 1.37(2)
C53 C54 1.378(19)
C55 C56 1.376(16)
C55 C60 1.375(16)
C56 C57 1.385(18)
C57 C58 1.36(2)
C58 C59 1.35(2)
C59 C60 1.361(18)
